data_4311340
loop_
_publ_author_name
'Yu-Bin Dong'
'Peng Wang'
'Ru-Qi Huang'
'Mark D. Smith'

_publ_section_title
;
 Syntheses and Structures of Ag(I)-Containing Coordination Polymers and
 Co(II)-Containing Supramolecular Complex Based on Novel Fulvene Ligands
;
_journal_name_full 'Inorganic Chemistry'
_journal_page_first 4727
_journal_page_last 4739
_journal_paper_doi 10.1021/ic0495517
_journal_volume 43
_journal_year 2004
_chemical_formula_moiety 'C31 H24 Ag N4, 2(C6 H6), 2(F6 Sb), C H2 Cl2'
_chemical_formula_sum 'C44 H38 Ag Cl2 F12 N4 Sb2'
_chemical_formula_weight 1273.05
_chemical_name_systematic
; 
 ? 
;
_space_group_IT_number 14
_symmetry_cell_setting monoclinic
_symmetry_space_group_name_Hall '-P 2ybc'
_symmetry_space_group_name_H-M 'P 1 21/c 1'
_atom_sites_solution_hydrogens geom
_atom_sites_solution_primary direct
_atom_sites_solution_secondary difmap
_audit_creation_method SHELXL-97
_cell_angle_alpha 90.00
_cell_angle_beta 112.9510(10)
_cell_angle_gamma 90.00
_cell_formula_units_Z 4
_cell_length_a 19.3530(9)
_cell_length_b 15.0315(7)
_cell_length_c 17.8900(8)
_cell_measurement_reflns_used 7825
_cell_measurement_temperature 150(2)
_cell_measurement_theta_max 26.384
_cell_measurement_theta_min 2.284
_cell_volume 4792.3(4)
_computing_cell_refinement 'SAINT+ NT V6.22 (Bruker, 2001)'
_computing_data_collection 'SMART NT V5.625 (Bruker, 1998)'
_computing_data_reduction 'SAINT+ NT V6.22'
_computing_molecular_graphics 'SHELXTL V6.1 (Sheldrick, 2000)'
_computing_publication_material 'SHELXTL V6.1'
_computing_structure_refinement 'SHELXL-97 (Sheldrick, 1997)'
_computing_structure_solution 'SHELXS-97 (Sheldrick, 1990)'
_diffrn_ambient_temperature 150(2)
_diffrn_measured_fraction_theta_full 1.000
_diffrn_measured_fraction_theta_max 1.000
_diffrn_measurement_device_type 'Bruker SMART APEX CCD diffractometer'
_diffrn_measurement_method 'omega scans'
_diffrn_radiation_monochromator graphite
_diffrn_radiation_source 'fine-focus sealed tube'
_diffrn_radiation_type MoK\a
_diffrn_radiation_wavelength 0.71073
_diffrn_reflns_av_R_equivalents 0.0446
_diffrn_reflns_av_sigmaI/netI 0.0368
_diffrn_reflns_limit_h_max 23
_diffrn_reflns_limit_h_min -23
_diffrn_reflns_limit_k_max 17
_diffrn_reflns_limit_k_min -17
_diffrn_reflns_limit_l_max 21
_diffrn_reflns_limit_l_min -21
_diffrn_reflns_number 38202
_diffrn_reflns_theta_full 25.03
_diffrn_reflns_theta_max 25.03
_diffrn_reflns_theta_min 1.83
_diffrn_standards_decay_% 0
_exptl_absorpt_coefficient_mu 1.718
_exptl_absorpt_correction_T_max 1.0000
_exptl_absorpt_correction_T_min 0.7628
_exptl_absorpt_correction_type multi-scan
_exptl_absorpt_process_details '(SADABS, Bruker, 2001)'
_exptl_crystal_colour red
_exptl_crystal_density_diffrn 1.764
_exptl_crystal_density_method 'not measured'
_exptl_crystal_description bar
_exptl_crystal_F_000 2484
_exptl_crystal_size_max 0.26
_exptl_crystal_size_mid 0.12
_exptl_crystal_size_min 0.08
_refine_diff_density_max 3.780
_refine_diff_density_min -0.691
_refine_diff_density_rms 0.121
_refine_ls_extinction_method none
_refine_ls_goodness_of_fit_ref 1.081
_refine_ls_hydrogen_treatment constr
_refine_ls_matrix_type full
_refine_ls_number_parameters 614
_refine_ls_number_reflns 8462
_refine_ls_number_restraints 10
_refine_ls_restrained_S_all 1.082
_refine_ls_R_factor_all 0.0624
_refine_ls_R_factor_gt 0.0536
_refine_ls_shift/su_max 0.001
_refine_ls_shift/su_mean 0.000
_refine_ls_structure_factor_coef Fsqd
_refine_ls_weighting_details 'calc w=1/[\s^2^(Fo^2^)+(0.0544P)^2^+22.3587P] where P=(Fo^2^+2Fc^2^)/3'
_refine_ls_weighting_scheme calc
_refine_ls_wR_factor_gt 0.1255
_refine_ls_wR_factor_ref 0.1302
_reflns_number_gt 7395
_reflns_number_total 8462
_reflns_threshold_expression >2sigma(I)
_cod_data_source_file ic0495517si20040528_015556_7.cif
_cod_data_source_block 5
_cod_depositor_comments
;
The following automatic conversions were performed:
'_symmetry_cell_setting' value 'Monoclinic' changed to 'monoclinic'
according to '/home/saulius/struct/CIF-dictionaries/cif_core.dic'
dictionary named 'cif_core.dic' version 2.4.1 from 2010-06-29.

Automatic conversion script
Id: cif_fix_enum 1527 2010-12-29 10:47:43Z saulius 
;
_cod_original_sg_symbol_H-M 'P 21/c'
_cod_database_code 4311340

loop_
_symmetry_equiv_pos_as_xyz
'x, y, z'
'-x, y+1/2, -z+1/2'
'-x, -y, -z'
'x, -y-1/2, z-1/2'

loop_
_atom_site_label
_atom_site_type_symbol
_atom_site_fract_x
_atom_site_fract_y
_atom_site_fract_z
_atom_site_U_iso_or_equiv
_atom_site_adp_type
_atom_site_occupancy
_atom_site_symmetry_multiplicity
_atom_site_calc_flag
_atom_site_refinement_flags
_atom_site_disorder_assembly
_atom_site_disorder_group
Ag1 Ag 0.68710(3) 0.61534(5) 0.88010(3) 0.05363(18) Uani 1 1 d . . .
C1 C 0.2454(3) 0.6873(4) 0.3717(3) 0.0241(11) Uani 1 1 d . A .
C2 C 0.2834(3) 0.7657(4) 0.3598(4) 0.0310(13) Uani 1 1 d . A .
H2 H 0.3310 0.7867 0.3959 0.037 Uiso 1 1 calc R . .
C3 C 0.2392(3) 0.8044(4) 0.2880(3) 0.0281(12) Uani 1 1 d . . .
C4 C 0.1695(3) 0.7521(4) 0.2471(3) 0.0287(13) Uani 1 1 d . A .
H4 H 0.1293 0.7638 0.1967 0.034 Uiso 1 1 calc R . .
C5 C 0.1778(3) 0.6771(4) 0.3042(3) 0.0224(11) Uani 1 1 d . . .
C6 C 0.2625(3) 0.6252(4) 0.4353(3) 0.0248(12) Uani 1 1 d . . .
C7 C 0.3323(3) 0.6255(4) 0.5106(3) 0.0237(11) Uani 1 1 d . A .
C8 C 0.3606(3) 0.7053(4) 0.5495(3) 0.0272(12) Uani 1 1 d . . .
H8 H 0.3356 0.7595 0.5279 0.033 Uiso 1 1 calc R A .
C9 C 0.4252(3) 0.7060(4) 0.6200(3) 0.0289(13) Uani 1 1 d . A .
H9 H 0.4445 0.7603 0.6471 0.035 Uiso 1 1 calc R . .
C10 C 0.4611(3) 0.6260(4) 0.6503(3) 0.0252(12) Uani 1 1 d . . .
C11 C 0.4330(3) 0.5459(4) 0.6109(3) 0.0300(13) Uani 1 1 d . A .
H11 H 0.4585 0.4916 0.6314 0.036 Uiso 1 1 calc R . .
C12 C 0.3679(3) 0.5464(4) 0.5421(3) 0.0274(12) Uani 1 1 d . . .
H12 H 0.3473 0.4919 0.5161 0.033 Uiso 1 1 calc R A .
C13 C 0.5287(3) 0.6263(4) 0.7226(3) 0.0288(12) Uani 1 1 d . A .
C14 C 0.1293(3) 0.6087(3) 0.3023(3) 0.0223(11) Uani 1 1 d . A .
C15 C 0.0534(3) 0.6000(3) 0.2359(3) 0.0211(11) Uani 1 1 d . . .
C16 C 0.0478(3) 0.5919(4) 0.1568(3) 0.0251(12) Uani 1 1 d . A .
H16 H 0.0919 0.5877 0.1459 0.030 Uiso 1 1 calc R . .
C17 C -0.0225(3) 0.5898(4) 0.0929(3) 0.0280(12) Uani 1 1 d . . .
H17 H -0.0265 0.5843 0.0385 0.034 Uiso 1 1 calc R A .
C18 C -0.0863(3) 0.5957(4) 0.1099(3) 0.0265(12) Uani 1 1 d . A .
C19 C -0.0812(3) 0.6032(4) 0.1897(3) 0.0268(12) Uani 1 1 d . . .
H19 H -0.1254 0.6069 0.2006 0.032 Uiso 1 1 calc R A .
C20 C -0.0114(3) 0.6052(4) 0.2525(3) 0.0262(12) Uani 1 1 d . A .
H20 H -0.0073 0.6101 0.3070 0.031 Uiso 1 1 calc R . .
C21 C -0.1588(3) 0.5975(4) 0.0435(3) 0.0308(13) Uani 1 1 d . . .
C22 C 0.1055(3) 0.4780(4) 0.3719(3) 0.0300(13) Uani 1 1 d . A .
C23 C 0.0830(3) 0.4138(4) 0.3123(4) 0.0390(15) Uani 1 1 d . . .
H23 H 0.0968 0.4169 0.2670 0.047 Uiso 1 1 calc R . .
C24 C 0.0395(4) 0.3448(4) 0.3207(4) 0.0434(17) Uani 1 1 d . . .
H24 H 0.0224 0.3003 0.2799 0.052 Uiso 1 1 calc R . .
C25 C 0.0207(4) 0.3392(5) 0.3859(5) 0.054(2) Uani 1 1 d . . .
H25 H -0.0078 0.2901 0.3913 0.065 Uiso 1 1 calc R . .
C26 C 0.0430(4) 0.4049(5) 0.4447(5) 0.055(2) Uani 1 1 d . . .
H26 H 0.0282 0.4016 0.4894 0.066 Uiso 1 1 calc R . .
C27 C 0.0867(4) 0.4756(5) 0.4390(4) 0.0416(16) Uani 1 1 d . . .
H27 H 0.1031 0.5206 0.4795 0.050 Uiso 1 1 calc R . .
C28A C 0.2547(3) 0.8893(4) 0.2517(4) 0.0363(14) Uani 0.65 1 d PD A 1
C29A C 0.2049(9) 0.9612(8) 0.2614(11) 0.073(4) Uani 0.65 1 d PD A 1
H29A H 0.1523 0.9443 0.2323 0.109 Uiso 0.65 1 calc PR A 1
H29B H 0.2148 1.0170 0.2391 0.109 Uiso 0.65 1 calc PR A 1
H29C H 0.2152 0.9691 0.3192 0.109 Uiso 0.65 1 calc PR A 1
C30A C 0.2363(10) 0.8770(8) 0.1602(6) 0.067(4) Uani 0.65 1 d PD A 1
H30A H 0.2571 0.8204 0.1514 0.100 Uiso 0.65 1 calc PR A 1
H30B H 0.2585 0.9260 0.1408 0.100 Uiso 0.65 1 calc PR A 1
H30C H 0.1818 0.8770 0.1302 0.100 Uiso 0.65 1 calc PR A 1
C31A C 0.3372(7) 0.9137(10) 0.2900(11) 0.079(5) Uani 0.65 1 d P A 1
H31A H 0.3509 0.9280 0.3474 0.118 Uiso 0.65 1 calc PR A 1
H31B H 0.3466 0.9654 0.2619 0.118 Uiso 0.65 1 calc PR A 1
H31C H 0.3675 0.8633 0.2853 0.118 Uiso 0.65 1 calc PR A 1
C28B C 0.2547(3) 0.8893(4) 0.2517(4) 0.0363(14) Uani 0.35 1 d PD A 2
C29B C 0.3048(18) 0.8652(17) 0.208(2) 0.082(9) Uani 0.35 1 d PD A 2
H29D H 0.3543 0.8480 0.2480 0.122 Uiso 0.35 1 calc PR A 2
H29E H 0.3099 0.9165 0.1770 0.122 Uiso 0.35 1 calc PR A 2
H29F H 0.2827 0.8152 0.1714 0.122 Uiso 0.35 1 calc PR A 2
C30B C 0.291(2) 0.9558(13) 0.3215(11) 0.087(10) Uani 0.35 1 d PD A 2
H30D H 0.2559 0.9696 0.3470 0.130 Uiso 0.35 1 calc PR A 2
H30E H 0.3039 1.0106 0.3000 0.130 Uiso 0.35 1 calc PR A 2
H30F H 0.3368 0.9296 0.3619 0.130 Uiso 0.35 1 calc PR A 2
C31B C 0.1809(9) 0.9336(15) 0.1988(15) 0.058(6) Uani 0.35 1 d PD A 2
H31D H 0.1586 0.9017 0.1471 0.088 Uiso 0.35 1 calc PR A 2
H31E H 0.1903 0.9955 0.1886 0.088 Uiso 0.35 1 calc PR A 2
H31F H 0.1463 0.9319 0.2268 0.088 Uiso 0.35 1 calc PR A 2
N1 N 0.5824(3) 0.6257(4) 0.7800(3) 0.0358(12) Uani 1 1 d . . .
N2 N 0.2161(2) 0.5589(3) 0.4313(3) 0.0259(10) Uani 1 1 d . A .
N3 N 0.1515(2) 0.5517(3) 0.3657(3) 0.0240(10) Uani 1 1 d . . .
N4 N -0.2155(3) 0.6001(4) -0.0094(3) 0.0421(13) Uani 1 1 d . . .
Sb1 Sb 0.55884(2) 0.76950(3) 0.97829(3) 0.03743(13) Uani 1 1 d . A .
F11 F 0.6110(3) 0.6698(4) 0.9706(3) 0.0874(17) Uani 1 1 d . . .
F12 F 0.5529(3) 0.8109(4) 0.8785(3) 0.0763(15) Uani 1 1 d . . .
F13 F 0.6512(4) 0.8277(5) 1.0263(4) 0.117(2) Uani 1 1 d . . .
F14 F 0.5654(4) 0.7306(4) 1.0792(3) 0.097(2) Uani 1 1 d . . .
F15 F 0.4696(3) 0.7103(6) 0.9319(5) 0.139(3) Uani 1 1 d . . .
F16 F 0.5094(5) 0.8718(4) 0.9865(4) 0.132(3) Uani 1 1 d . . .
Sb2 Sb 0.90466(2) 0.18183(3) 0.54470(2) 0.03509(13) Uani 1 1 d . . .
F21 F 0.8935(2) 0.0705(2) 0.4951(2) 0.0514(10) Uani 1 1 d . . .
F22 F 0.9160(4) 0.2295(3) 0.4555(3) 0.0869(18) Uani 1 1 d . . .
F23 F 1.0073(3) 0.1575(5) 0.5931(4) 0.100(2) Uani 1 1 d . . .
F24 F 0.8934(4) 0.1326(5) 0.6346(3) 0.106(2) Uani 1 1 d . . .
F25 F 0.8027(3) 0.2011(4) 0.4980(3) 0.0829(16) Uani 1 1 d . . .
F26 F 0.9176(3) 0.2952(4) 0.5899(4) 0.099(2) Uani 1 1 d . . .
C41 C 0.7529(4) 0.5242(5) 0.7737(5) 0.0531(19) Uani 1 1 d . . .
H41 H 0.7944 0.5637 0.7950 0.064 Uiso 1 1 calc R A .
C42 C 0.7456(4) 0.4557(5) 0.8207(4) 0.0513(19) Uani 1 1 d . A .
H42 H 0.7815 0.4477 0.8745 0.062 Uiso 1 1 calc R . .
C43 C 0.6852(5) 0.3981(5) 0.7889(5) 0.062(2) Uani 1 1 d . . .
H43 H 0.6793 0.3507 0.8210 0.074 Uiso 1 1 calc R A .
C44 C 0.6341(5) 0.4094(6) 0.7113(5) 0.064(2) Uani 1 1 d . A .
H44 H 0.5930 0.3695 0.6892 0.076 Uiso 1 1 calc R . .
C45 C 0.6423(5) 0.4799(6) 0.6646(4) 0.061(2) Uani 1 1 d . . .
H45 H 0.6067 0.4880 0.6107 0.073 Uiso 1 1 calc R A .
C46 C 0.7007(5) 0.5363(5) 0.6959(5) 0.056(2) Uani 1 1 d . A .
H46 H 0.7058 0.5846 0.6642 0.067 Uiso 1 1 calc R . .
C51 C 0.2976(5) 0.3006(6) 0.7430(7) 0.075(3) Uani 1 1 d . . .
H51 H 0.3452 0.3085 0.7861 0.090 Uiso 1 1 calc R . .
C52 C 0.2888(6) 0.3162(7) 0.6646(9) 0.086(3) Uani 1 1 d . . .
H52 H 0.3304 0.3362 0.6535 0.103 Uiso 1 1 calc R . .
C53 C 0.2222(7) 0.3037(7) 0.6030(7) 0.087(3) Uani 1 1 d . . .
H53 H 0.2175 0.3140 0.5488 0.104 Uiso 1 1 calc R . .
C54 C 0.1607(5) 0.2763(6) 0.6172(6) 0.070(2) Uani 1 1 d . . .
H54 H 0.1134 0.2687 0.5735 0.084 Uiso 1 1 calc R . .
C55 C 0.1685(5) 0.2600(5) 0.6957(6) 0.058(2) Uani 1 1 d . . .
H55 H 0.1267 0.2395 0.7063 0.070 Uiso 1 1 calc R . .
C56 C 0.2364(6) 0.2732(5) 0.7588(5) 0.067(2) Uani 1 1 d . . .
H56 H 0.2413 0.2636 0.8132 0.081 Uiso 1 1 calc R . .
C61 C 0.4847(5) 0.5330(6) 0.0993(6) 0.069(2) Uani 1 1 d . . .
H61A H 0.4957 0.4686 0.1008 0.082 Uiso 1 1 calc R . .
H61B H 0.5126 0.5634 0.0706 0.082 Uiso 1 1 calc R . .
Cl1 Cl 0.38721(14) 0.55020(14) 0.04527(14) 0.0727(6) Uani 1 1 d . . .
Cl2 Cl 0.51516(11) 0.57345(13) 0.19856(12) 0.0585(5) Uani 1 1 d . . .

loop_
_atom_site_aniso_label
_atom_site_aniso_U_11
_atom_site_aniso_U_22
_atom_site_aniso_U_33
_atom_site_aniso_U_23
_atom_site_aniso_U_13
_atom_site_aniso_U_12
Ag1 0.0227(3) 0.0904(5) 0.0292(3) -0.0074(3) -0.0101(2) 0.0110(3)
C1 0.018(3) 0.027(3) 0.023(3) -0.004(2) 0.004(2) -0.004(2)
C2 0.025(3) 0.032(3) 0.030(3) -0.002(3) 0.004(2) -0.007(2)
C3 0.026(3) 0.025(3) 0.031(3) 0.000(2) 0.008(2) -0.002(2)
C4 0.025(3) 0.029(3) 0.023(3) 0.011(2) 0.000(2) -0.003(2)
C5 0.019(3) 0.027(3) 0.017(3) -0.001(2) 0.003(2) -0.002(2)
C6 0.020(3) 0.027(3) 0.023(3) 0.002(2) 0.004(2) -0.005(2)
C7 0.016(3) 0.029(3) 0.022(3) 0.004(2) 0.004(2) -0.004(2)
C8 0.024(3) 0.026(3) 0.024(3) 0.002(2) 0.001(2) -0.002(2)
C9 0.024(3) 0.029(3) 0.027(3) -0.004(2) 0.002(2) -0.006(2)
C10 0.016(3) 0.033(3) 0.021(3) 0.002(2) 0.001(2) 0.001(2)
C11 0.027(3) 0.030(3) 0.024(3) 0.003(2) 0.000(2) 0.004(2)
C12 0.025(3) 0.023(3) 0.026(3) -0.003(2) 0.001(2) -0.002(2)
C13 0.024(3) 0.031(3) 0.025(3) -0.001(2) 0.004(3) 0.000(2)
C14 0.019(3) 0.024(3) 0.017(3) -0.003(2) -0.001(2) 0.001(2)
C15 0.015(2) 0.020(3) 0.022(3) 0.000(2) 0.000(2) -0.001(2)
C16 0.015(3) 0.033(3) 0.022(3) -0.001(2) 0.001(2) -0.001(2)
C17 0.025(3) 0.036(3) 0.019(3) 0.001(2) 0.004(2) -0.002(2)
C18 0.019(3) 0.025(3) 0.027(3) -0.001(2) -0.001(2) -0.003(2)
C19 0.019(3) 0.028(3) 0.028(3) -0.001(2) 0.003(2) 0.001(2)
C20 0.022(3) 0.033(3) 0.019(3) 0.000(2) 0.003(2) -0.003(2)
C21 0.021(3) 0.036(3) 0.028(3) -0.006(3) 0.001(3) -0.002(2)
C22 0.020(3) 0.029(3) 0.031(3) 0.005(3) 0.000(2) -0.001(2)
C23 0.035(3) 0.029(3) 0.045(4) -0.004(3) 0.008(3) -0.003(3)
C24 0.036(4) 0.027(3) 0.050(4) 0.005(3) -0.002(3) -0.009(3)
C25 0.032(4) 0.041(4) 0.071(5) 0.018(4) -0.001(4) -0.016(3)
C26 0.043(4) 0.065(5) 0.050(4) 0.024(4) 0.011(3) -0.016(4)
C27 0.037(4) 0.045(4) 0.033(3) 0.006(3) 0.004(3) -0.010(3)
C28A 0.038(3) 0.029(3) 0.037(3) 0.009(3) 0.010(3) -0.006(3)
C29A 0.103(12) 0.039(7) 0.107(13) 0.021(8) 0.075(11) 0.014(7)
C30A 0.110(12) 0.044(7) 0.051(7) 0.009(6) 0.036(8) -0.020(7)
C31A 0.048(8) 0.065(9) 0.112(13) 0.044(9) 0.019(8) -0.027(7)
C28B 0.038(3) 0.029(3) 0.037(3) 0.009(3) 0.010(3) -0.006(3)
C29B 0.09(2) 0.066(17) 0.12(3) 0.039(18) 0.08(2) 0.005(16)
C30B 0.14(3) 0.036(13) 0.060(16) 0.023(12) 0.012(17) -0.028(16)
C31B 0.064(15) 0.037(12) 0.086(18) 0.025(12) 0.041(14) -0.004(11)
N1 0.026(3) 0.044(3) 0.027(3) -0.005(2) -0.001(2) 0.003(2)
N2 0.022(2) 0.025(2) 0.021(2) 0.0024(19) -0.0021(19) -0.0006(19)
N3 0.021(2) 0.022(2) 0.020(2) 0.0000(18) -0.0019(18) -0.0049(18)
N4 0.026(3) 0.055(4) 0.034(3) -0.006(3) -0.002(2) 0.001(2)
Sb1 0.0401(3) 0.0347(2) 0.0420(3) 0.00283(19) 0.0210(2) 0.00663(19)
F11 0.113(4) 0.068(3) 0.090(4) 0.006(3) 0.049(3) 0.048(3)
F12 0.092(4) 0.095(4) 0.057(3) 0.025(3) 0.046(3) 0.030(3)
F13 0.102(5) 0.103(5) 0.108(5) -0.004(4) 0.001(4) -0.050(4)
F14 0.116(5) 0.123(5) 0.077(4) 0.053(3) 0.065(4) 0.056(4)
F15 0.053(4) 0.158(7) 0.163(7) 0.024(6) -0.006(4) -0.043(4)
F16 0.217(8) 0.101(5) 0.131(6) 0.050(4) 0.125(6) 0.102(5)
Sb2 0.0317(2) 0.0476(3) 0.0262(2) -0.00940(18) 0.01157(17) -0.00857(18)
F21 0.057(3) 0.035(2) 0.056(3) 0.0005(18) 0.015(2) -0.0035(18)
F22 0.174(6) 0.046(3) 0.082(4) 0.009(2) 0.095(4) 0.004(3)
F23 0.029(2) 0.162(6) 0.092(4) -0.044(4) 0.003(2) -0.009(3)
F24 0.127(5) 0.154(6) 0.059(3) 0.035(4) 0.061(4) 0.039(4)
F25 0.041(3) 0.092(4) 0.098(4) -0.018(3) 0.007(3) 0.019(3)
F26 0.113(5) 0.086(4) 0.124(5) -0.079(4) 0.075(4) -0.049(3)
C41 0.040(4) 0.050(4) 0.075(5) -0.018(4) 0.027(4) -0.001(3)
C42 0.045(4) 0.065(5) 0.038(4) -0.004(4) 0.010(3) 0.028(4)
C43 0.091(7) 0.043(4) 0.073(6) 0.003(4) 0.055(5) 0.004(4)
C44 0.049(5) 0.077(6) 0.063(6) -0.028(5) 0.020(4) -0.010(4)
C45 0.058(5) 0.087(6) 0.033(4) -0.007(4) 0.012(4) 0.025(5)
C46 0.074(6) 0.046(4) 0.057(5) 0.008(4) 0.036(4) 0.013(4)
C51 0.051(5) 0.061(6) 0.095(8) -0.011(5) 0.007(5) 0.009(4)
C52 0.067(6) 0.070(6) 0.139(11) -0.017(7) 0.061(7) 0.002(5)
C53 0.113(9) 0.080(7) 0.081(7) -0.014(6) 0.053(7) -0.018(6)
C54 0.063(6) 0.074(6) 0.062(6) -0.007(5) 0.011(4) -0.009(5)
C55 0.052(5) 0.045(4) 0.082(6) 0.001(4) 0.033(5) 0.000(4)
C56 0.092(7) 0.047(5) 0.056(5) 0.000(4) 0.022(5) 0.012(5)
C61 0.075(6) 0.056(5) 0.080(6) -0.002(5) 0.036(5) 0.000(4)
Cl1 0.0837(15) 0.0458(11) 0.0670(14) 0.0057(10) 0.0059(11) 0.0019(10)
Cl2 0.0617(12) 0.0525(11) 0.0577(11) 0.0141(9) 0.0195(9) 0.0022(9)

loop_
_atom_type_symbol
_atom_type_description
_atom_type_scat_dispersion_real
_atom_type_scat_dispersion_imag
_atom_type_scat_source
C C 0.0033 0.0016 'International Tables Vol C Tables 4.2.6.8 and 6.1.1.4'
H H 0.0000 0.0000 'International Tables Vol C Tables 4.2.6.8 and 6.1.1.4'
N N 0.0061 0.0033 'International Tables Vol C Tables 4.2.6.8 and 6.1.1.4'
F F 0.0171 0.0103 'International Tables Vol C Tables 4.2.6.8 and 6.1.1.4'
Ag Ag -0.8971 1.1015 'International Tables Vol C Tables 4.2.6.8 and 6.1.1.4'
Sb Sb -0.5866 1.5461 'International Tables Vol C Tables 4.2.6.8 and 6.1.1.4'
Cl Cl 0.1484 0.1585 'International Tables Vol C Tables 4.2.6.8 and 6.1.1.4'

loop_
_geom_angle_atom_site_label_1
_geom_angle_atom_site_label_2
_geom_angle_atom_site_label_3
_geom_angle
_geom_angle_site_symmetry_1
_geom_angle_site_symmetry_3
_geom_angle_publ_flag
N1 Ag1 N4 172.4(2) . 1_656 ?
N1 Ag1 F11 85.39(19) . . ?
N4 Ag1 F11 88.2(2) 1_656 . ?
N1 Ag1 C41 90.0(2) . . ?
N4 Ag1 C41 95.6(2) 1_656 . ?
F11 Ag1 C41 169.1(2) . . ?
N1 Ag1 C42 97.3(2) . . ?
N4 Ag1 C42 85.7(2) 1_656 . ?
F11 Ag1 C42 144.8(2) . . ?
C41 Ag1 C42 26.3(2) . . ?
N1 Ag1 Cl1 88.53(16) . 3_666 ?
N4 Ag1 Cl1 85.08(16) 1_656 3_666 ?
F11 Ag1 Cl1 64.77(13) . 3_666 ?
C41 Ag1 Cl1 105.33(16) . 3_666 ?
C42 Ag1 Cl1 80.22(17) . 3_666 ?
C5 C1 C6 118.1(5) . . ?
C5 C1 C2 108.6(5) . . ?
C6 C1 C2 133.3(5) . . ?
C3 C2 C1 108.5(5) . . ?
C3 C2 H2 125.7 . . ?
C1 C2 H2 125.7 . . ?
C2 C3 C4 110.7(5) . . ?
C2 C3 C28A 127.3(5) . . ?
C4 C3 C28A 121.9(5) . . ?
C3 C4 C5 103.2(4) . . ?
C3 C4 H4 128.4 . . ?
C5 C4 H4 128.4 . . ?
C14 C5 C1 120.0(5) . . ?
C14 C5 C4 130.9(5) . . ?
C1 C5 C4 108.9(5) . . ?
N2 C6 C1 120.9(5) . . ?
N2 C6 C7 114.1(5) . . ?
C1 C6 C7 125.0(5) . . ?
C12 C7 C8 120.3(5) . . ?
C12 C7 C6 119.9(5) . . ?
C8 C7 C6 119.9(5) . . ?
C7 C8 C9 120.1(5) . . ?
C7 C8 H8 119.9 . . ?
C9 C8 H8 119.9 . . ?
C8 C9 C10 119.0(5) . . ?
C8 C9 H9 120.5 . . ?
C10 C9 H9 120.5 . . ?
C9 C10 C11 120.9(5) . . ?
C9 C10 C13 119.4(5) . . ?
C11 C10 C13 119.7(5) . . ?
C12 C11 C10 119.2(5) . . ?
C12 C11 H11 120.4 . . ?
C10 C11 H11 120.4 . . ?
C11 C12 C7 120.4(5) . . ?
C11 C12 H12 119.8 . . ?
C7 C12 H12 119.8 . . ?
N1 C13 C10 179.5(7) . . ?
N3 C14 C5 117.4(4) . . ?
N3 C14 C15 120.4(5) . . ?
C5 C14 C15 122.2(5) . . ?
C16 C15 C20 120.2(5) . . ?
C16 C15 C14 119.0(5) . . ?
C20 C15 C14 120.7(5) . . ?
C15 C16 C17 120.3(5) . . ?
C15 C16 H16 119.9 . . ?
C17 C16 H16 119.9 . . ?
C18 C17 C16 119.1(5) . . ?
C18 C17 H17 120.4 . . ?
C16 C17 H17 120.4 . . ?
C17 C18 C19 121.1(5) . . ?
C17 C18 C21 119.1(5) . . ?
C19 C18 C21 119.8(5) . . ?
C20 C19 C18 119.3(5) . . ?
C20 C19 H19 120.3 . . ?
C18 C19 H19 120.3 . . ?
C19 C20 C15 120.0(5) . . ?
C19 C20 H20 120.0 . . ?
C15 C20 H20 120.0 . . ?
N4 C21 C18 178.8(7) . . ?
C23 C22 C27 122.8(6) . . ?
C23 C22 N3 119.6(5) . . ?
C27 C22 N3 117.6(5) . . ?
C22 C23 C24 117.7(7) . . ?
C22 C23 H23 121.1 . . ?
C24 C23 H23 121.1 . . ?
C25 C24 C23 121.4(7) . . ?
C25 C24 H24 119.3 . . ?
C23 C24 H24 119.3 . . ?
C24 C25 C26 120.2(6) . . ?
C24 C25 H25 119.9 . . ?
C26 C25 H25 119.9 . . ?
C25 C26 C27 120.5(7) . . ?
C25 C26 H26 119.7 . . ?
C27 C26 H26 119.7 . . ?
C22 C27 C26 117.3(7) . . ?
C22 C27 H27 121.3 . . ?
C26 C27 H27 121.3 . . ?
C29A C28A C3 108.2(6) . . ?
C29A C28A C31A 112.6(11) . . ?
C3 C28A C31A 111.1(6) . . ?
C29A C28A C30A 108.4(10) . . ?
C3 C28A C30A 110.6(6) . . ?
C31A C28A C30A 105.9(10) . . ?
C28A C29A H29A 109.5 . . ?
C28A C29A H29B 109.5 . . ?
H29A C29A H29B 109.5 . . ?
C28A C29A H29C 109.5 . . ?
H29A C29A H29C 109.5 . . ?
H29B C29A H29C 109.5 . . ?
C28A C30A H30A 109.5 . . ?
C28A C30A H30B 109.5 . . ?
H30A C30A H30B 109.5 . . ?
C28A C30A H30C 109.5 . . ?
H30A C30A H30C 109.5 . . ?
H30B C30A H30C 109.5 . . ?
C28A C31A H31A 109.5 . . ?
C28A C31A H31B 109.5 . . ?
H31A C31A H31B 109.5 . . ?
C28A C31A H31C 109.5 . . ?
H31A C31A H31C 109.5 . . ?
H31B C31A H31C 109.5 . . ?
H29D C29B H29E 109.5 . . ?
H29D C29B H29F 109.5 . . ?
H29E C29B H29F 109.5 . . ?
H30D C30B H30E 109.5 . . ?
H30D C30B H30F 109.5 . . ?
H30E C30B H30F 109.5 . . ?
H31D C31B H31E 109.5 . . ?
H31D C31B H31F 109.5 . . ?
H31E C31B H31F 109.5 . . ?
C13 N1 Ag1 173.9(5) . . ?
C6 N2 N3 119.2(4) . . ?
N2 N3 C14 124.4(4) . . ?
N2 N3 C22 112.5(4) . . ?
C14 N3 C22 123.0(4) . . ?
C21 N4 Ag1 170.6(6) . 1_454 ?
F15 Sb1 F11 91.1(4) . . ?
F15 Sb1 F16 90.8(4) . . ?
F11 Sb1 F16 178.1(4) . . ?
F15 Sb1 F12 91.9(3) . . ?
F11 Sb1 F12 91.8(2) . . ?
F16 Sb1 F12 87.6(2) . . ?
F15 Sb1 F14 89.0(3) . . ?
F11 Sb1 F14 89.1(2) . . ?
F16 Sb1 F14 91.4(3) . . ?
F12 Sb1 F14 178.7(3) . . ?
F15 Sb1 F13 178.8(4) . . ?
F11 Sb1 F13 87.8(3) . . ?
F16 Sb1 F13 90.3(4) . . ?
F12 Sb1 F13 88.5(3) . . ?
F14 Sb1 F13 90.6(3) . . ?
Sb1 F11 Ag1 137.1(3) . . ?
F22 Sb2 F25 90.9(3) . . ?
F22 Sb2 F24 179.5(3) . . ?
F25 Sb2 F24 89.3(3) . . ?
F22 Sb2 F26 88.8(3) . . ?
F25 Sb2 F26 89.5(3) . . ?
F24 Sb2 F26 91.7(3) . . ?
F22 Sb2 F21 88.1(2) . . ?
F25 Sb2 F21 91.2(2) . . ?
F24 Sb2 F21 91.3(3) . . ?
F26 Sb2 F21 176.8(2) . . ?
F22 Sb2 F23 90.7(3) . . ?
F25 Sb2 F23 177.6(3) . . ?
F24 Sb2 F23 89.0(3) . . ?
F26 Sb2 F23 92.2(3) . . ?
F21 Sb2 F23 87.1(2) . . ?
C42 C41 C46 120.5(7) . . ?
C42 C41 Ag1 77.5(4) . . ?
C46 C41 Ag1 104.8(5) . . ?
C42 C41 H41 119.7 . . ?
C46 C41 H41 119.7 . . ?
Ag1 C41 H41 87.8 . . ?
C41 C42 C43 119.3(7) . . ?
C41 C42 Ag1 76.2(4) . . ?
C43 C42 Ag1 105.6(5) . . ?
C41 C42 H42 120.3 . . ?
C43 C42 H42 120.3 . . ?
Ag1 C42 H42 88.3 . . ?
C44 C43 C42 120.0(8) . . ?
C44 C43 H43 120.0 . . ?
C42 C43 H43 120.0 . . ?
C43 C44 C45 119.8(8) . . ?
C43 C44 H44 120.1 . . ?
C45 C44 H44 120.1 . . ?
C46 C45 C44 120.1(7) . . ?
C46 C45 H45 119.9 . . ?
C44 C45 H45 119.9 . . ?
C45 C46 C41 120.2(8) . . ?
C45 C46 H46 119.9 . . ?
C41 C46 H46 119.9 . . ?
C52 C51 C56 119.2(9) . . ?
C52 C51 H51 120.4 . . ?
C56 C51 H51 120.4 . . ?
C53 C52 C51 120.9(10) . . ?
C53 C52 H52 119.6 . . ?
C51 C52 H52 119.6 . . ?
C52 C53 C54 120.9(10) . . ?
C52 C53 H53 119.5 . . ?
C54 C53 H53 119.5 . . ?
C55 C54 C53 119.0(9) . . ?
C55 C54 H54 120.5 . . ?
C53 C54 H54 120.5 . . ?
C56 C55 C54 120.2(8) . . ?
C56 C55 H55 119.9 . . ?
C54 C55 H55 119.9 . . ?
C55 C56 C51 119.7(9) . . ?
C55 C56 H56 120.1 . . ?
C51 C56 H56 120.1 . . ?
Cl2 C61 Cl1 111.7(5) . . ?
Cl2 C61 H61A 109.3 . . ?
Cl1 C61 H61A 109.3 . . ?
Cl2 C61 H61B 109.3 . . ?
Cl1 C61 H61B 109.3 . . ?
H61A C61 H61B 107.9 . . ?

loop_
_geom_bond_atom_site_label_1
_geom_bond_atom_site_label_2
_geom_bond_distance
_geom_bond_site_symmetry_2
_geom_bond_publ_flag
Ag1 N1 2.123(5) . ?
Ag1 N4 2.147(5) 1_656 ?
Ag1 F11 2.705(5) . ?
Ag1 C41 3.002(7) . ?
Ag1 C42 3.018(7) . ?
Ag1 Cl1 3.397(2) 3_666 ?
C1 C5 1.400(7) . ?
C1 C6 1.407(8) . ?
C1 C2 1.449(8) . ?
C2 C3 1.364(8) . ?
C2 H2 0.9500 . ?
C3 C4 1.485(8) . ?
C3 C28A 1.514(8) . ?
C4 C5 1.489(7) . ?
C4 H4 0.9500 . ?
C5 C14 1.384(7) . ?
C6 N2 1.325(7) . ?
C6 C7 1.490(7) . ?
C7 C12 1.380(8) . ?
C7 C8 1.387(8) . ?
C8 C9 1.387(7) . ?
C8 H8 0.9500 . ?
C9 C10 1.388(8) . ?
C9 H9 0.9500 . ?
C10 C11 1.394(8) . ?
C10 C13 1.437(7) . ?
C11 C12 1.376(7) . ?
C11 H11 0.9500 . ?
C12 H12 0.9500 . ?
C13 N1 1.141(7) . ?
C14 N3 1.350(7) . ?
C14 C15 1.491(7) . ?
C15 C16 1.381(7) . ?
C15 C20 1.399(8) . ?
C16 C17 1.394(7) . ?
C16 H16 0.9500 . ?
C17 C18 1.384(8) . ?
C17 H17 0.9500 . ?
C18 C19 1.398(8) . ?
C18 C21 1.442(7) . ?
C19 C20 1.381(7) . ?
C19 H19 0.9500 . ?
C20 H20 0.9500 . ?
C21 N4 1.136(7) . ?
C22 C23 1.377(9) . ?
C22 C27 1.384(9) . ?
C22 N3 1.451(7) . ?
C23 C24 1.380(9) . ?
C23 H23 0.9500 . ?
C24 C25 1.353(11) . ?
C24 H24 0.9500 . ?
C25 C26 1.384(11) . ?
C25 H25 0.9500 . ?
C26 C27 1.387(9) . ?
C26 H26 0.9500 . ?
C27 H27 0.9500 . ?
C28A C29A 1.503(10) . ?
C28A C31A 1.516(13) . ?
C28A C30A 1.546(10) . ?
C29A H29A 0.9800 . ?
C29A H29B 0.9800 . ?
C29A H29C 0.9800 . ?
C30A H30A 0.9800 . ?
C30A H30B 0.9800 . ?
C30A H30C 0.9800 . ?
C31A H31A 0.9800 . ?
C31A H31B 0.9800 . ?
C31A H31C 0.9800 . ?
C29B H29D 0.9800 . ?
C29B H29E 0.9800 . ?
C29B H29F 0.9800 . ?
C30B H30D 0.9800 . ?
C30B H30E 0.9800 . ?
C30B H30F 0.9800 . ?
C31B H31D 0.9800 . ?
C31B H31E 0.9800 . ?
C31B H31F 0.9800 . ?
N2 N3 1.345(6) . ?
N4 Ag1 2.147(5) 1_454 ?
Sb1 F15 1.828(6) . ?
Sb1 F11 1.843(4) . ?
Sb1 F16 1.847(5) . ?
Sb1 F12 1.852(4) . ?
Sb1 F14 1.854(5) . ?
Sb1 F13 1.871(6) . ?
Sb2 F22 1.840(4) . ?
Sb2 F25 1.842(4) . ?
Sb2 F24 1.858(5) . ?
Sb2 F26 1.861(5) . ?
Sb2 F21 1.867(4) . ?
Sb2 F23 1.868(5) . ?
C41 C42 1.372(11) . ?
C41 C46 1.376(11) . ?
C41 H41 0.9500 . ?
C42 C43 1.386(11) . ?
C42 H42 0.9500 . ?
C43 C44 1.364(12) . ?
C43 H43 0.9500 . ?
C44 C45 1.396(13) . ?
C44 H44 0.9500 . ?
C45 C46 1.348(12) . ?
C45 H45 0.9500 . ?
C46 H46 0.9500 . ?
C51 C52 1.365(15) . ?
C51 C56 1.385(14) . ?
C51 H51 0.9500 . ?
C52 C53 1.344(15) . ?
C52 H52 0.9500 . ?
C53 C54 1.374(14) . ?
C53 H53 0.9500 . ?
C54 C55 1.374(12) . ?
C54 H54 0.9500 . ?
C55 C56 1.373(12) . ?
C55 H55 0.9500 . ?
C56 H56 0.9500 . ?
C61 Cl2 1.747(9) . ?
C61 Cl1 1.771(9) . ?
C61 H61A 0.9900 . ?
C61 H61B 0.9900 . ?

loop_
_geom_torsion_atom_site_label_1
_geom_torsion_atom_site_label_2
_geom_torsion_atom_site_label_3
_geom_torsion_atom_site_label_4
_geom_torsion
_geom_torsion_site_symmetry_1
_geom_torsion_site_symmetry_2
_geom_torsion_site_symmetry_3
_geom_torsion_site_symmetry_4
_geom_torsion_publ_flag
C5 C1 C2 C3 1.9(7) . . . . ?
C6 C1 C2 C3 -176.8(6) . . . . ?
C1 C2 C3 C4 -1.2(7) . . . . ?
C1 C2 C3 C28A 177.9(5) . . . . ?
C2 C3 C4 C5 0.2(7) . . . . ?
C28A C3 C4 C5 -179.1(5) . . . . ?
C6 C1 C5 C14 1.6(8) . . . . ?
C2 C1 C5 C14 -177.3(5) . . . . ?
C6 C1 C5 C4 177.1(5) . . . . ?
C2 C1 C5 C4 -1.8(6) . . . . ?
C3 C4 C5 C14 175.8(6) . . . . ?
C3 C4 C5 C1 1.0(6) . . . . ?
C5 C1 C6 N2 0.1(8) . . . . ?
C2 C1 C6 N2 178.7(6) . . . . ?
C5 C1 C6 C7 179.0(5) . . . . ?
C2 C1 C6 C7 -2.4(10) . . . . ?
N2 C6 C7 C12 39.6(7) . . . . ?
C1 C6 C7 C12 -139.4(6) . . . . ?
N2 C6 C7 C8 -139.4(5) . . . . ?
C1 C6 C7 C8 41.6(8) . . . . ?
C12 C7 C8 C9 0.5(8) . . . . ?
C6 C7 C8 C9 179.5(5) . . . . ?
C7 C8 C9 C10 0.5(9) . . . . ?
C8 C9 C10 C11 -0.1(9) . . . . ?
C8 C9 C10 C13 179.0(5) . . . . ?
C9 C10 C11 C12 -1.4(9) . . . . ?
C13 C10 C11 C12 179.5(5) . . . . ?
C10 C11 C12 C7 2.4(9) . . . . ?
C8 C7 C12 C11 -2.0(9) . . . . ?
C6 C7 C12 C11 179.0(5) . . . . ?
C9 C10 C13 N1 175(100) . . . . ?
C11 C10 C13 N1 -6(62) . . . . ?
C1 C5 C14 N3 -2.8(8) . . . . ?
C4 C5 C14 N3 -177.1(6) . . . . ?
C1 C5 C14 C15 173.8(5) . . . . ?
C4 C5 C14 C15 -0.5(9) . . . . ?
N3 C14 C15 C16 -124.8(6) . . . . ?
C5 C14 C15 C16 58.7(7) . . . . ?
N3 C14 C15 C20 58.9(7) . . . . ?
C5 C14 C15 C20 -117.6(6) . . . . ?
C20 C15 C16 C17 0.7(8) . . . . ?
C14 C15 C16 C17 -175.6(5) . . . . ?
C15 C16 C17 C18 -0.1(8) . . . . ?
C16 C17 C18 C19 -0.5(9) . . . . ?
C16 C17 C18 C21 177.3(5) . . . . ?
C17 C18 C19 C20 0.4(8) . . . . ?
C21 C18 C19 C20 -177.3(5) . . . . ?
C18 C19 C20 C15 0.2(8) . . . . ?
C16 C15 C20 C19 -0.7(8) . . . . ?
C14 C15 C20 C19 175.5(5) . . . . ?
C17 C18 C21 N4 -51(36) . . . . ?
C19 C18 C21 N4 127(36) . . . . ?
C27 C22 C23 C24 0.3(9) . . . . ?
N3 C22 C23 C24 179.9(5) . . . . ?
C22 C23 C24 C25 -1.2(10) . . . . ?
C23 C24 C25 C26 2.1(11) . . . . ?
C24 C25 C26 C27 -2.1(11) . . . . ?
C23 C22 C27 C26 -0.2(9) . . . . ?
N3 C22 C27 C26 -179.8(6) . . . . ?
C25 C26 C27 C22 1.1(10) . . . . ?
C2 C3 C28A C29A -105.6(10) . . . . ?
C4 C3 C28A C29A 73.5(10) . . . . ?
C2 C3 C28A C31A 18.5(12) . . . . ?
C4 C3 C28A C31A -162.4(10) . . . . ?
C2 C3 C28A C30A 135.9(9) . . . . ?
C4 C3 C28A C30A -45.0(10) . . . . ?
C10 C13 N1 Ag1 51(64) . . . . ?
N4 Ag1 N1 C13 -127(5) 1_656 . . . ?
F11 Ag1 N1 C13 -159(5) . . . . ?
C41 Ag1 N1 C13 11(5) . . . . ?
C42 Ag1 N1 C13 -14(5) . . . . ?
Cl1 Ag1 N1 C13 -94(5) 3_666 . . . ?
C1 C6 N2 N3 -0.6(8) . . . . ?
C7 C6 N2 N3 -179.7(5) . . . . ?
C6 N2 N3 C14 -0.6(8) . . . . ?
C6 N2 N3 C22 -177.6(5) . . . . ?
C5 C14 N3 N2 2.3(8) . . . . ?
C15 C14 N3 N2 -174.3(5) . . . . ?
C5 C14 N3 C22 179.0(5) . . . . ?
C15 C14 N3 C22 2.3(8) . . . . ?
C23 C22 N3 N2 -124.0(6) . . . . ?
C27 C22 N3 N2 55.7(7) . . . . ?
C23 C22 N3 C14 59.0(8) . . . . ?
C27 C22 N3 C14 -121.3(6) . . . . ?
C18 C21 N4 Ag1 20(39) . . . 1_454 ?
F15 Sb1 F11 Ag1 107.6(5) . . . . ?
F16 Sb1 F11 Ag1 -56(8) . . . . ?
F12 Sb1 F11 Ag1 15.6(5) . . . . ?
F14 Sb1 F11 Ag1 -163.4(5) . . . . ?
F13 Sb1 F11 Ag1 -72.8(5) . . . . ?
N1 Ag1 F11 Sb1 -62.9(5) . . . . ?
N4 Ag1 F11 Sb1 121.1(5) 1_656 . . . ?
C41 Ag1 F11 Sb1 -128.1(10) . . . . ?
C42 Ag1 F11 Sb1 -159.0(4) . . . . ?
Cl1 Ag1 F11 Sb1 -153.5(5) 3_666 . . . ?
N1 Ag1 C41 C42 -106.6(5) . . . . ?
N4 Ag1 C41 C42 68.3(5) 1_656 . . . ?
F11 Ag1 C41 C42 -41.9(13) . . . . ?
Cl1 Ag1 C41 C42 -18.1(5) 3_666 . . . ?
N1 Ag1 C41 C46 12.0(6) . . . . ?
N4 Ag1 C41 C46 -173.1(6) 1_656 . . . ?
F11 Ag1 C41 C46 76.8(13) . . . . ?
C42 Ag1 C41 C46 118.7(8) . . . . ?
Cl1 Ag1 C41 C46 100.5(5) 3_666 . . . ?
C46 C41 C42 C43 0.5(11) . . . . ?
Ag1 C41 C42 C43 100.4(6) . . . . ?
C46 C41 C42 Ag1 -99.9(7) . . . . ?
N1 Ag1 C42 C41 75.0(5) . . . . ?
N4 Ag1 C42 C41 -112.0(5) 1_656 . . . ?
F11 Ag1 C42 C41 167.4(4) . . . . ?
Cl1 Ag1 C42 C41 162.3(5) 3_666 . . . ?
N1 Ag1 C42 C43 -42.0(6) . . . . ?
N4 Ag1 C42 C43 130.9(6) 1_656 . . . ?
F11 Ag1 C42 C43 50.3(7) . . . . ?
C41 Ag1 C42 C43 -117.1(7) . . . . ?
Cl1 Ag1 C42 C43 45.2(5) 3_666 . . . ?
C41 C42 C43 C44 0.5(11) . . . . ?
Ag1 C42 C43 C44 83.2(8) . . . . ?
C42 C43 C44 C45 -0.8(12) . . . . ?
C43 C44 C45 C46 0.2(12) . . . . ?
C44 C45 C46 C41 0.8(12) . . . . ?
C42 C41 C46 C45 -1.1(11) . . . . ?
Ag1 C41 C46 C45 -85.1(7) . . . . ?
C56 C51 C52 C53 -1.3(15) . . . . ?
C51 C52 C53 C54 1.1(16) . . . . ?
C52 C53 C54 C55 -1.3(16) . . . . ?
C53 C54 C55 C56 1.6(14) . . . . ?
C54 C55 C56 C51 -1.8(13) . . . . ?
C52 C51 C56 C55 1.6(13) . . . . ?
